data_4329962
loop_
_publ_author_name
'Jan Tillmann'
'Frank Meyer-Wegner'
'Andor Nadj'
'Johanna Becker-Baldus'
'Tanja Sinke'
'Michael Bolte'
'Max C. Holthausen'
'Matthias Wagner'
'Hans-Wolfram Lerner'

_publ_section_title
;
 Unexpected Disproportionation of Tetramethylethylenediamine-Supported
 Perchlorodisilane Cl3SiSiCl3
;
_journal_name_full 'Inorganic Chemistry'
_journal_page_first 8599
_journal_page_last 8606
_journal_paper_doi 10.1021/ic301283m
_journal_volume 51
_journal_year 2012
_chemical_formula_moiety 'C6 H16 Cl6 N2 Si2'
_chemical_formula_sum 'C6 H16 Cl6 N2 Si2'
_chemical_formula_weight 385.09
_chemical_name_systematic ?
_space_group_IT_number 14
_symmetry_cell_setting monoclinic
_symmetry_space_group_name_Hall '-P 2yn'
_symmetry_space_group_name_H-M 'P 1 21/n 1'
_atom_sites_solution_hydrogens geom
_atom_sites_solution_primary direct
_atom_sites_solution_secondary difmap
_audit_creation_method SHELXL-97
_cell_angle_alpha 90.00
_cell_angle_beta 90.255(8)
_cell_angle_gamma 90.00
_cell_formula_units_Z 4
_cell_length_a 8.5178(9)
_cell_length_b 16.642(2)
_cell_length_c 10.5528(11)
_cell_measurement_reflns_used 11693
_cell_measurement_temperature 173(2)
_cell_measurement_theta_max 27.7
_cell_measurement_theta_min 2.685
_cell_volume 1495.9(3)
_computing_cell_refinement 'X-Area (Stoe & Cie, 2001)'
_computing_data_collection 'X-Area (Stoe & Cie, 2001)'
_computing_data_reduction 'X-Area (Stoe & Cie, 2001)'
_computing_molecular_graphics 'XP in SHELXTL-Plus (Sheldrick, 1991)'
_computing_publication_material SHELXL97
_computing_structure_refinement 'SHELXL97 (Sheldrick, 2008) '
_computing_structure_solution 'SHELXS97 (Sheldrick, 2008) '
_diffrn_ambient_temperature 173(2)
_diffrn_measured_fraction_theta_full 0.999
_diffrn_measured_fraction_theta_max 0.989
_diffrn_measurement_device_type 'STOE IPDS II two-circle-diffractometer'
_diffrn_measurement_method \w
_diffrn_radiation_monochromator 'Genix 3D multilayer optics'
_diffrn_radiation_source 'Genix 3D I\mS microfocus x-ray source'
_diffrn_radiation_type MoK\a
_diffrn_radiation_wavelength 0.71073
_diffrn_reflns_av_R_equivalents 0.0918
_diffrn_reflns_av_sigmaI/netI 0.1137
_diffrn_reflns_limit_h_max 11
_diffrn_reflns_limit_h_min -10
_diffrn_reflns_limit_k_max 21
_diffrn_reflns_limit_k_min -21
_diffrn_reflns_limit_l_max 13
_diffrn_reflns_limit_l_min -13
_diffrn_reflns_number 19798
_diffrn_reflns_theta_full 25.00
_diffrn_reflns_theta_max 27.69
_diffrn_reflns_theta_min 2.69
_diffrn_standards_number 0
_exptl_absorpt_coefficient_mu 1.285
_exptl_absorpt_correction_T_max 0.9385
_exptl_absorpt_correction_T_min 0.8822
_exptl_absorpt_correction_type multi-scan
_exptl_absorpt_process_details 'X-Area (Stoe & Cie, 2001)'
_exptl_crystal_colour colourless
_exptl_crystal_density_diffrn 1.710
_exptl_crystal_description plate
_exptl_crystal_F_000 784
_exptl_crystal_size_max 0.10
_exptl_crystal_size_mid 0.06
_exptl_crystal_size_min 0.05
_refine_diff_density_max 0.515
_refine_diff_density_min -0.368
_refine_diff_density_rms 0.092
_refine_ls_extinction_method none
_refine_ls_goodness_of_fit_ref 0.999
_refine_ls_hydrogen_treatment constr
_refine_ls_matrix_type full
_refine_ls_number_parameters 146
_refine_ls_number_reflns 3455
_refine_ls_number_restraints 0
_refine_ls_restrained_S_all 0.999
_refine_ls_R_factor_all 0.1144
_refine_ls_R_factor_gt 0.0692
_refine_ls_shift/su_max 0.000
_refine_ls_shift/su_mean 0.000
_refine_ls_structure_factor_coef Fsqd
_refine_ls_weighting_details 'calc w=1/[\s^2^(Fo^2^)+(0.0425P)^2^+0.0000P] where P=(Fo^2^+2Fc^2^)/3'
_refine_ls_weighting_scheme calc
_refine_ls_wR_factor_gt 0.1149
_refine_ls_wR_factor_ref 0.1292
_reflns_number_gt 2295
_reflns_number_total 3455
_reflns_threshold_expression I>2\s(I)
_cod_data_source_file ic301283m_si_001_2.cif
_cod_data_source_block wa1407
_cod_database_code 4329962

loop_
_symmetry_equiv_pos_as_xyz
'x, y, z'
'-x+1/2, y+1/2, -z+1/2'
'-x, -y, -z'
'x-1/2, -y-1/2, z-1/2'

loop_
_atom_site_label
_atom_site_type_symbol
_atom_site_fract_x
_atom_site_fract_y
_atom_site_fract_z
_atom_site_U_iso_or_equiv
_atom_site_adp_type
_atom_site_occupancy
_atom_site_symmetry_multiplicity
_atom_site_calc_flag
_atom_site_refinement_flags
Si1 Si 0.4715(2) 0.18953(10) 0.24501(13) 0.0275(4) Uani 1 1 d .
Si2 Si 0.3529(2) 0.05870(10) 0.25829(14) 0.0319(4) Uani 1 1 d .
Cl1 Cl 0.42576(19) 0.18353(10) 0.04057(11) 0.0345(4) Uani 1 1 d .
Cl2 Cl 0.2367(2) 0.23774(9) 0.28309(14) 0.0354(4) Uani 1 1 d .
Cl3 Cl 0.5227(2) 0.19089(10) 0.44717(11) 0.0355(4) Uani 1 1 d .
Cl4 Cl 0.1610(2) 0.04623(11) 0.13840(17) 0.0460(4) Uani 1 1 d .
Cl5 Cl 0.2621(3) 0.03335(12) 0.43357(16) 0.0665(7) Uani 1 1 d .
Cl6 Cl 0.4782(3) -0.04299(11) 0.2114(2) 0.0581(5) Uani 1 1 d .
N1 N 0.5563(6) 0.3046(3) 0.2201(4) 0.0320(12) Uani 1 1 d .
N2 N 0.7061(6) 0.1539(3) 0.2131(4) 0.0294(11) Uani 1 1 d .
C1 C 0.7153(8) 0.2963(4) 0.1626(6) 0.0394(16) Uani 1 1 d .
H1A H 0.7055 0.2845 0.0710 0.047 Uiso 1 1 calc R
H1B H 0.7748 0.3470 0.1728 0.047 Uiso 1 1 calc R
C2 C 0.7987(8) 0.2300(4) 0.2275(6) 0.0396(16) Uani 1 1 d .
H2A H 0.8118 0.2429 0.3185 0.048 Uiso 1 1 calc R
H2B H 0.9042 0.2230 0.1902 0.048 Uiso 1 1 calc R
C3 C 0.4608(10) 0.3565(4) 0.1307(7) 0.051(2) Uani 1 1 d .
H3A H 0.4463 0.3283 0.0500 0.077 Uiso 1 1 calc R
H3B H 0.5161 0.4072 0.1160 0.077 Uiso 1 1 calc R
H3C H 0.3580 0.3676 0.1684 0.077 Uiso 1 1 calc R
C4 C 0.5687(9) 0.3532(4) 0.3401(6) 0.0424(17) Uani 1 1 d .
H4A H 0.6289 0.3230 0.4035 0.064 Uiso 1 1 calc R
H4B H 0.4632 0.3641 0.3726 0.064 Uiso 1 1 calc R
H4C H 0.6220 0.4041 0.3221 0.064 Uiso 1 1 calc R
C5 C 0.7393(9) 0.1168(4) 0.0872(5) 0.0427(18) Uani 1 1 d .
H5A H 0.6776 0.0674 0.0778 0.064 Uiso 1 1 calc R
H5B H 0.8513 0.1040 0.0814 0.064 Uiso 1 1 calc R
H5C H 0.7107 0.1546 0.0197 0.064 Uiso 1 1 calc R
C6 C 0.7724(8) 0.0951(4) 0.3088(5) 0.0385(16) Uani 1 1 d .
H6A H 0.7139 0.0445 0.3042 0.058 Uiso 1 1 calc R
H6B H 0.7631 0.1178 0.3942 0.058 Uiso 1 1 calc R
H6C H 0.8833 0.0851 0.2901 0.058 Uiso 1 1 calc R

loop_
_atom_site_aniso_label
_atom_site_aniso_U_11
_atom_site_aniso_U_22
_atom_site_aniso_U_33
_atom_site_aniso_U_23
_atom_site_aniso_U_13
_atom_site_aniso_U_12
Si1 0.0280(9) 0.0353(8) 0.0191(6) -0.0014(7) -0.0005(6) 0.0028(8)
Si2 0.0379(11) 0.0327(9) 0.0250(7) -0.0019(6) 0.0018(7) -0.0011(8)
Cl1 0.0357(9) 0.0492(9) 0.0184(6) 0.0013(6) -0.0049(6) 0.0007(8)
Cl2 0.0284(9) 0.0417(8) 0.0363(7) -0.0036(6) 0.0025(6) 0.0043(7)
Cl3 0.0372(10) 0.0521(9) 0.0173(6) -0.0013(6) 0.0017(6) 0.0016(8)
Cl4 0.0342(10) 0.0502(10) 0.0537(9) 0.0007(8) -0.0066(8) -0.0056(9)
Cl5 0.111(2) 0.0551(11) 0.0335(8) -0.0016(8) 0.0228(10) -0.0336(12)
Cl6 0.0574(13) 0.0411(9) 0.0758(12) -0.0159(9) -0.0119(11) 0.0117(9)
N1 0.032(3) 0.033(3) 0.031(2) 0.000(2) 0.000(2) -0.001(2)
N2 0.025(3) 0.044(3) 0.019(2) 0.002(2) 0.000(2) 0.004(2)
C1 0.033(4) 0.051(4) 0.034(3) 0.006(3) 0.004(3) -0.004(3)
C2 0.024(4) 0.064(4) 0.031(3) 0.002(3) 0.000(3) 0.001(3)
C3 0.052(5) 0.048(4) 0.054(4) 0.019(3) -0.008(4) 0.004(4)
C4 0.047(5) 0.037(4) 0.043(4) -0.012(3) 0.003(3) -0.004(3)
C5 0.040(4) 0.065(5) 0.024(3) -0.006(3) 0.002(3) 0.021(4)
C6 0.036(4) 0.056(4) 0.024(3) 0.006(3) -0.001(3) 0.012(3)

loop_
_atom_type_symbol
_atom_type_description
_atom_type_scat_dispersion_real
_atom_type_scat_dispersion_imag
_atom_type_scat_source
C C 0.0033 0.0016 'International Tables Vol C Tables 4.2.6.8 and 6.1.1.4'
H H 0.0000 0.0000 'International Tables Vol C Tables 4.2.6.8 and 6.1.1.4'
Cl Cl 0.1484 0.1585 'International Tables Vol C Tables 4.2.6.8 and 6.1.1.4'
N N 0.0061 0.0033 'International Tables Vol C Tables 4.2.6.8 and 6.1.1.4'
Si Si 0.0817 0.0704 'International Tables Vol C Tables 4.2.6.8 and 6.1.1.4'

loop_
_geom_angle_atom_site_label_1
_geom_angle_atom_site_label_2
_geom_angle_atom_site_label_3
_geom_angle
N1 Si1 N2 84.7(2)
N1 Si1 Cl3 92.66(15)
N2 Si1 Cl3 88.48(14)
N1 Si1 Cl1 88.73(15)
N2 Si1 Cl1 89.68(14)
Cl3 Si1 Cl1 177.58(12)
N1 Si1 Cl2 90.23(17)
N2 Si1 Cl2 174.58(17)
Cl3 Si1 Cl2 89.75(8)
Cl1 Si1 Cl2 92.22(9)
N1 Si1 Si2 174.24(17)
N2 Si1 Si2 98.80(16)
Cl3 Si1 Si2 91.99(8)
Cl1 Si1 Si2 86.74(8)
Cl2 Si1 Si2 86.38(9)
Cl5 Si2 Cl6 104.19(12)
Cl5 Si2 Cl4 103.30(12)
Cl6 Si2 Cl4 100.31(10)
Cl5 Si2 Si1 113.51(9)
Cl6 Si2 Si1 120.73(11)
Cl4 Si2 Si1 112.67(10)
C1 N1 C4 109.3(5)
C1 N1 C3 106.6(5)
C4 N1 C3 104.6(5)
C1 N1 Si1 106.6(4)
C4 N1 Si1 114.5(4)
C3 N1 Si1 114.9(4)
C5 N2 C2 109.7(5)
C5 N2 C6 104.8(5)
C2 N2 C6 106.5(5)
C5 N2 Si1 116.2(4)
C2 N2 Si1 104.1(4)
C6 N2 Si1 115.2(4)
C2 C1 N1 108.4(5)
C2 C1 H1A 110.0
N1 C1 H1A 110.0
C2 C1 H1B 110.0
N1 C1 H1B 110.0
H1A C1 H1B 108.4
C1 C2 N2 109.4(5)
C1 C2 H2A 109.8
N2 C2 H2A 109.8
C1 C2 H2B 109.8
N2 C2 H2B 109.8
H2A C2 H2B 108.2
N1 C3 H3A 109.5
N1 C3 H3B 109.5
H3A C3 H3B 109.5
N1 C3 H3C 109.5
H3A C3 H3C 109.5
H3B C3 H3C 109.5
N1 C4 H4A 109.5
N1 C4 H4B 109.5
H4A C4 H4B 109.5
N1 C4 H4C 109.5
H4A C4 H4C 109.5
H4B C4 H4C 109.5
N2 C5 H5A 109.5
N2 C5 H5B 109.5
H5A C5 H5B 109.5
N2 C5 H5C 109.5
H5A C5 H5C 109.5
H5B C5 H5C 109.5
N2 C6 H6A 109.5
N2 C6 H6B 109.5
H6A C6 H6B 109.5
N2 C6 H6C 109.5
H6A C6 H6C 109.5
H6B C6 H6C 109.5

loop_
_geom_bond_atom_site_label_1
_geom_bond_atom_site_label_2
_geom_bond_distance
Si1 N1 2.064(5)
Si1 N2 2.113(5)
Si1 Cl3 2.176(2)
Si1 Cl1 2.1929(19)
Si1 Cl2 2.194(2)
Si1 Si2 2.405(2)
Si2 Cl5 2.052(2)
Si2 Cl6 2.062(3)
Si2 Cl4 2.073(3)
N1 C1 1.493(8)
N1 C4 1.506(7)
N1 C3 1.514(8)
N2 C5 1.494(7)
N2 C2 1.499(8)
N2 C6 1.513(7)
C1 C2 1.479(9)
C1 H1A 0.9900
C1 H1B 0.9900
C2 H2A 0.9900
C2 H2B 0.9900
C3 H3A 0.9800
C3 H3B 0.9800
C3 H3C 0.9800
C4 H4A 0.9800
C4 H4B 0.9800
C4 H4C 0.9800
C5 H5A 0.9800
C5 H5B 0.9800
C5 H5C 0.9800
C6 H6A 0.9800
C6 H6B 0.9800
C6 H6C 0.9800

loop_
_geom_torsion_atom_site_label_1
_geom_torsion_atom_site_label_2
_geom_torsion_atom_site_label_3
_geom_torsion_atom_site_label_4
_geom_torsion
N2 Si1 Si2 Cl5 115.18(16)
Cl3 Si1 Si2 Cl5 26.41(14)
Cl1 Si1 Si2 Cl5 -155.65(13)
Cl2 Si1 Si2 Cl5 -63.21(13)
N2 Si1 Si2 Cl6 -9.55(17)
Cl3 Si1 Si2 Cl6 -98.32(12)
Cl1 Si1 Si2 Cl6 79.63(12)
Cl2 Si1 Si2 Cl6 172.06(11)
N2 Si1 Si2 Cl4 -127.85(15)
Cl3 Si1 Si2 Cl4 143.39(11)
Cl1 Si1 Si2 Cl4 -38.67(12)
Cl2 Si1 Si2 Cl4 53.77(11)
N2 Si1 N1 C1 14.3(4)
Cl3 Si1 N1 C1 102.5(3)
Cl1 Si1 N1 C1 -75.5(3)
Cl2 Si1 N1 C1 -167.7(3)
N2 Si1 N1 C4 -106.7(5)
Cl3 Si1 N1 C4 -18.5(5)
Cl1 Si1 N1 C4 163.5(5)
Cl2 Si1 N1 C4 71.3(5)
N2 Si1 N1 C3 132.1(5)
Cl3 Si1 N1 C3 -139.6(4)
Cl1 Si1 N1 C3 42.3(5)
Cl2 Si1 N1 C3 -49.9(5)
N1 Si1 N2 C5 -105.8(4)
Cl3 Si1 N2 C5 161.4(4)
Cl1 Si1 N2 C5 -17.0(4)
Si2 Si1 N2 C5 69.6(4)
N1 Si1 N2 C2 15.0(3)
Cl3 Si1 N2 C2 -77.8(3)
Cl1 Si1 N2 C2 103.7(3)
Si2 Si1 N2 C2 -169.6(3)
N1 Si1 N2 C6 131.2(4)
Cl3 Si1 N2 C6 38.4(4)
Cl1 Si1 N2 C6 -140.0(4)
Si2 Si1 N2 C6 -53.4(4)
C4 N1 C1 C2 82.1(6)
C3 N1 C1 C2 -165.4(5)
Si1 N1 C1 C2 -42.2(6)
N1 C1 C2 N2 58.8(6)
C5 N2 C2 C1 82.0(6)
C6 N2 C2 C1 -165.1(5)
Si1 N2 C2 C1 -42.9(5)
